data_7720535
loop_
_publ_author_name
'Pokharel, Uttam R.'
'Fronczek, Frank R.'
'Maverick, Andrew W.'

_publ_section_title
;
 Discrete and polymeric supramolecular complexes assembled from
 Cu<sup>2+</sup> and isomeric xylylenebis(pyridyltriazoles).
;
_journal_issue 3
_journal_name_full 'Dalton transactions (Cambridge, England : 2003)'
_journal_page_first 1259
_journal_page_last 1273
_journal_paper_doi 10.1039/d5dt02551f
_journal_volume 55
_journal_year 2026
_chemical_formula_moiety 'C22 H20 Cu N8 O, 2(B F4), 2.72(C3 H7 N O), 0.5(C4 H10 O)'
_chemical_formula_sum 'C32.17 H44.08 B2 Cu F8 N10.73 O4.22'
_chemical_formula_weight 885.87
_space_group_IT_number 14
_space_group_name_Hall '-P 2ybc'
_space_group_name_H-M_alt 'P 1 21/c 1'
_symmetry_cell_setting monoclinic
_symmetry_space_group_name_Hall '-P 2ybc'
_symmetry_space_group_name_H-M 'P 1 21/c 1'
_atom_sites_solution_hydrogens geom
_atom_sites_solution_primary direct
_atom_sites_solution_secondary difmap
_audit_creation_method SHELXL-97
_audit_update_record
;
2025-06-24 deposited with the CCDC.	2025-12-17 downloaded from the CCDC.
;
_cell_angle_alpha 90
_cell_angle_beta 116.819(15)
_cell_angle_gamma 90
_cell_formula_units_Z 8
_cell_length_a 23.204(5)
_cell_length_b 16.029(4)
_cell_length_c 23.192(5)
_cell_measurement_reflns_used 5672
_cell_measurement_temperature 90.0(5)
_cell_measurement_theta_max 67.62
_cell_measurement_theta_min 3.49
_cell_volume 7698(3)
_computing_cell_refinement 'Bruker SAINT'
_computing_data_collection 'Bruker APEX2'
_computing_data_reduction 'Bruker SAINT'
_computing_molecular_graphics 'ORTEP-3 for Windows (Farrugia, 1997)'
_computing_publication_material 'SHELXL-97 (Sheldrick, 2008)'
_computing_structure_refinement 'SHELXL-97 (Sheldrick, 2008)'
_computing_structure_solution 'SHELXS-97 (Sheldrick, 2008)'
_diffrn_ambient_temperature 90.0(5)
_diffrn_measured_fraction_theta_full 0.976
_diffrn_measured_fraction_theta_max 0.952
_diffrn_measurement_device_type 'Bruker Kappa APEX-II DUO'
_diffrn_measurement_method '\f and \w scans'
_diffrn_radiation_monochromator 'QUAZAR multilayer optics'
_diffrn_radiation_source 'I\mS microfocus'
_diffrn_radiation_type CuK\a
_diffrn_radiation_wavelength 1.54184
_diffrn_reflns_av_R_equivalents 0.0604
_diffrn_reflns_av_sigmaI/netI 0.0601
_diffrn_reflns_limit_h_max 26
_diffrn_reflns_limit_h_min -27
_diffrn_reflns_limit_k_max 18
_diffrn_reflns_limit_k_min -19
_diffrn_reflns_limit_l_max 22
_diffrn_reflns_limit_l_min -27
_diffrn_reflns_number 49848
_diffrn_reflns_theta_full 66.50
_diffrn_reflns_theta_max 68.29
_diffrn_reflns_theta_min 2.13
_exptl_absorpt_coefficient_mu 1.621
_exptl_absorpt_correction_T_max 0.9530
_exptl_absorpt_correction_T_min 0.8169
_exptl_absorpt_correction_type multi-scan
_exptl_absorpt_process_details 'SADABS (Sheldrick, 2004)'
_exptl_crystal_colour blue
_exptl_crystal_density_diffrn 1.529
_exptl_crystal_density_method 'not measured'
_exptl_crystal_description plate
_exptl_crystal_F_000 3656
_exptl_crystal_size_max 0.13
_exptl_crystal_size_mid 0.05
_exptl_crystal_size_min 0.03
_platon_squeeze_details
;
The 232 total electrons removed by SQUEEZE correspond to 5.8 disordered
dimethylformamide molecules per unit cell, or 0.72 per Cu complex. This
solvent is included in the formula, FW, density, etc., but is not in the
model.
;
_refine_diff_density_max 1.762
_refine_diff_density_min -0.565
_refine_diff_density_rms 0.127
_refine_ls_extinction_method none
_refine_ls_goodness_of_fit_ref 1.020
_refine_ls_hydrogen_treatment mixed
_refine_ls_matrix_type full
_refine_ls_number_parameters 1003
_refine_ls_number_reflns 13417
_refine_ls_number_restraints 8
_refine_ls_restrained_S_all 1.020
_refine_ls_R_factor_all 0.1161
_refine_ls_R_factor_gt 0.0870
_refine_ls_shift/su_max 0.001
_refine_ls_shift/su_mean 0.000
_refine_ls_structure_factor_coef Fsqd
_refine_ls_weighting_details 'calc w=1/[\s^2^(Fo^2^)+(0.1793P)^2^] where P=(Fo^2^+2Fc^2^)/3'
_refine_ls_weighting_scheme calc
_refine_ls_wR_factor_gt 0.2392
_refine_ls_wR_factor_ref 0.2647
_reflns_number_gt 8613
_reflns_number_total 13417
_reflns_threshold_expression I>2\s(I)
_cod_data_source_file d5dt02551f1.cif
_cod_data_source_block Uttam14
_cod_original_sg_symbol_Hall '-P 2ybc '
_cod_original_sg_symbol_H-M 'P 21/c'
_cod_database_code 7720535

loop_
_symmetry_equiv_pos_as_xyz
'x, y, z'
'-x, y+1/2, -z+1/2'
'-x, -y, -z'
'x, -y-1/2, z-1/2'

loop_
_atom_site_label
_atom_site_type_symbol
_atom_site_fract_x
_atom_site_fract_y
_atom_site_fract_z
_atom_site_U_iso_or_equiv
_atom_site_adp_type
_atom_site_occupancy
_atom_site_symmetry_multiplicity
_atom_site_calc_flag
_atom_site_refinement_flags
_atom_site_disorder_assembly
_atom_site_disorder_group
Cu1 Cu 0.42143(4) 0.62731(6) 0.32902(4) 0.0273(2) Uani 1 1 d D . .
Cu2 Cu 1.07673(4) 0.62739(6) 0.67434(4) 0.0248(2) Uani 1 1 d D . .
O1 O 0.4789(3) 0.6238(4) 0.2733(3) 0.0523(13) Uani 1 1 d D . .
H11W H 0.490(4) 0.5726(16) 0.279(4) 0.078 Uiso 1 1 d D . .
H12W H 0.514(2) 0.647(4) 0.302(3) 0.078 Uiso 1 1 d D . .
O2 O 1.0232(3) 0.6229(3) 0.7327(3) 0.0435(11) Uani 1 1 d D . .
H21W H 1.028(4) 0.661(2) 0.758(3) 0.065 Uiso 1 1 d D . .
H22W H 1.027(4) 0.5791(19) 0.754(3) 0.065 Uiso 1 1 d D . .
N1 N 0.4071(2) 0.7542(3) 0.3259(2) 0.0291(11) Uani 1 1 d . . .
N2 N 0.4990(2) 0.6615(3) 0.4081(2) 0.0335(12) Uani 1 1 d . . .
N3 N 0.5498(3) 0.6223(3) 0.4519(3) 0.0364(13) Uani 1 1 d . . .
N4 N 0.5881(2) 0.6803(3) 0.4910(2) 0.0318(12) Uani 1 1 d . . .
N5 N 0.9076(2) 0.5908(4) 0.5085(2) 0.0361(13) Uani 1 1 d . . .
N6 N 0.9474(2) 0.6452(4) 0.5526(2) 0.0330(12) Uani 1 1 d . . .
N7 N 0.9958(3) 0.6021(4) 0.5944(2) 0.0351(13) Uani 1 1 d . . .
N8 N 1.0867(2) 0.4991(3) 0.6706(2) 0.0300(11) Uani 1 1 d . . .
N9 N 0.4246(2) 0.5009(3) 0.3431(2) 0.0286(11) Uani 1 1 d . . .
N10 N 0.3419(2) 0.5942(3) 0.2505(2) 0.0329(12) Uani 1 1 d . . .
N11 N 0.2975(3) 0.6329(4) 0.2003(3) 0.0394(14) Uani 1 1 d . . .
N12 N 0.2590(3) 0.5748(4) 0.1623(2) 0.0361(13) Uani 1 1 d . . .
N13 N 0.2407(2) 0.6632(3) -0.1574(2) 0.0315(12) Uani 1 1 d . . .
N14 N 0.2003(2) 0.6089(3) -0.1982(2) 0.0297(12) Uani 1 1 d . . .
N15 N 0.1584(2) 0.6527(3) -0.2473(2) 0.0296(11) Uani 1 1 d . . .
N16 N 0.0798(2) 0.7551(3) -0.3337(2) 0.0274(11) Uani 1 1 d . . .
C1 C 0.3565(3) 0.7973(4) 0.2819(3) 0.0329(14) Uani 1 1 d . . .
H1 H 0.3227 0.7673 0.2484 0.039 Uiso 1 1 calc R . .
C2 C 0.3515(4) 0.8832(4) 0.2832(4) 0.0417(18) Uani 1 1 d . . .
H2 H 0.3157 0.9119 0.2508 0.050 Uiso 1 1 calc R . .
C3 C 0.4001(3) 0.9259(4) 0.3331(4) 0.0430(17) Uani 1 1 d . . .
H3 H 0.3972 0.9846 0.3365 0.052 Uiso 1 1 calc R . .
C4 C 0.4538(4) 0.8825(4) 0.3790(4) 0.0420(18) Uani 1 1 d . . .
H4 H 0.4883 0.9110 0.4130 0.050 Uiso 1 1 calc R . .
C5 C 0.4547(3) 0.7985(4) 0.3729(3) 0.0298(14) Uani 1 1 d . . .
C6 C 0.5060(3) 0.7446(4) 0.4194(3) 0.0319(14) Uani 1 1 d . . .
C7 C 0.5630(3) 0.7569(4) 0.4721(3) 0.0349(15) Uani 1 1 d . . .
H7 H 0.5815 0.8086 0.4917 0.042 Uiso 1 1 calc R . .
C8 C 0.6501(3) 0.6552(5) 0.5438(3) 0.0352(15) Uani 1 1 d . . .
H8A H 0.6447 0.6017 0.5621 0.042 Uiso 1 1 calc R . .
H8B H 0.6642 0.6978 0.5784 0.042 Uiso 1 1 calc R . .
C9 C 0.7019(3) 0.6452(4) 0.5209(3) 0.0294(13) Uani 1 1 d . . .
C10 C 0.7105(3) 0.5713(4) 0.4973(3) 0.0351(15) Uani 1 1 d . . .
H10 H 0.6845 0.5250 0.4962 0.042 Uiso 1 1 calc R . .
C11 C 0.7558(3) 0.5617(4) 0.4749(3) 0.0404(16) Uani 1 1 d . . .
H11 H 0.7606 0.5095 0.4582 0.048 Uiso 1 1 calc R . .
C12 C 0.7953(3) 0.6303(4) 0.4770(3) 0.0327(15) Uani 1 1 d . . .
C13 C 0.7853(3) 0.7060(5) 0.4999(3) 0.0398(16) Uani 1 1 d . . .
H13 H 0.8105 0.7529 0.5004 0.048 Uiso 1 1 calc R . .
C14 C 0.7392(3) 0.7146(4) 0.5218(3) 0.0399(16) Uani 1 1 d . . .
H14 H 0.7329 0.7669 0.5374 0.048 Uiso 1 1 calc R . .
C15 C 0.8474(3) 0.6217(4) 0.4552(3) 0.0357(16) Uani 1 1 d . . .
H15A H 0.8329 0.5824 0.4184 0.043 Uiso 1 1 calc R . .
H15B H 0.8553 0.6765 0.4405 0.043 Uiso 1 1 calc R . .
C16 C 0.9302(3) 0.5130(4) 0.5227(3) 0.0351(15) Uani 1 1 d . . .
H16 H 0.9109 0.4636 0.4994 0.042 Uiso 1 1 calc R . .
C17 C 0.9883(3) 0.5198(4) 0.5792(3) 0.0321(14) Uani 1 1 d . . .
C18 C 1.0361(3) 0.4627(4) 0.6192(3) 0.0317(14) Uani 1 1 d . . .
C19 C 1.0357(4) 0.3771(4) 0.6097(4) 0.0378(16) Uani 1 1 d . . .
H19 H 1.0012 0.3523 0.5733 0.045 Uiso 1 1 calc R . .
C20 C 1.0854(4) 0.3274(4) 0.6532(3) 0.0415(17) Uani 1 1 d . . .
H20 H 1.0853 0.2686 0.6480 0.050 Uiso 1 1 calc R . .
C21 C 1.1358(4) 0.3679(5) 0.7052(4) 0.0427(18) Uani 1 1 d . . .
H21 H 1.1708 0.3362 0.7359 0.051 Uiso 1 1 calc R . .
C22 C 1.1350(3) 0.4532(4) 0.7122(3) 0.0337(15) Uani 1 1 d . . .
H22 H 1.1697 0.4796 0.7475 0.040 Uiso 1 1 calc R . .
C23 C 0.4680(3) 0.4582(4) 0.3931(3) 0.0318(14) Uani 1 1 d . . .
H23 H 0.5013 0.4882 0.4272 0.038 Uiso 1 1 calc R . .
C24 C 0.4670(3) 0.3717(4) 0.3978(3) 0.0320(15) Uani 1 1 d . . .
H24 H 0.4991 0.3436 0.4342 0.038 Uiso 1 1 calc R . .
C25 C 0.4190(3) 0.3277(4) 0.3491(4) 0.0405(16) Uani 1 1 d . . .
H25 H 0.4176 0.2685 0.3509 0.049 Uiso 1 1 calc R . .
C26 C 0.3724(4) 0.3711(4) 0.2970(4) 0.0431(18) Uani 1 1 d . . .
H26 H 0.3381 0.3421 0.2631 0.052 Uiso 1 1 calc R . .
C27 C 0.3767(3) 0.4579(4) 0.2952(3) 0.0314(14) Uani 1 1 d . . .
C28 C 0.3315(3) 0.5106(4) 0.2432(3) 0.0343(14) Uani 1 1 d . . .
C29 C 0.2771(3) 0.4969(5) 0.1863(3) 0.0391(16) Uani 1 1 d . . .
H29 H 0.2569 0.4453 0.1682 0.047 Uiso 1 1 calc R . .
C30 C 0.2039(3) 0.6004(5) 0.1004(3) 0.0388(16) Uani 1 1 d . . .
H30A H 0.1866 0.6545 0.1062 0.047 Uiso 1 1 calc R . .
H30B H 0.1689 0.5584 0.0874 0.047 Uiso 1 1 calc R . .
C31 C 0.2257(3) 0.6085(4) 0.0470(3) 0.0324(15) Uani 1 1 d . . .
C32 C 0.2251(3) 0.5411(5) 0.0111(3) 0.0402(16) Uani 1 1 d . . .
H32 H 0.2094 0.4890 0.0177 0.048 Uiso 1 1 calc R . .
C33 C 0.2474(3) 0.5481(5) -0.0353(3) 0.0432(17) Uani 1 1 d . . .
H33 H 0.2474 0.5008 -0.0599 0.052 Uiso 1 1 calc R . .
C34 C 0.2692(3) 0.6236(4) -0.0453(3) 0.0318(15) Uani 1 1 d . . .
C35 C 0.2691(3) 0.6915(4) -0.0091(3) 0.0361(15) Uani 1 1 d . . .
H35 H 0.2843 0.7437 -0.0159 0.043 Uiso 1 1 calc R . .
C36 C 0.2468(3) 0.6848(4) 0.0375(3) 0.0366(15) Uani 1 1 d . . .
H36 H 0.2463 0.7320 0.0620 0.044 Uiso 1 1 calc R . .
C37 C 0.2933(3) 0.6322(5) -0.0963(3) 0.0427(18) Uani 1 1 d . . .
H37A H 0.3301 0.6716 -0.0809 0.051 Uiso 1 1 calc R . .
H37B H 0.3085 0.5774 -0.1036 0.051 Uiso 1 1 calc R . .
C38 C 0.2285(3) 0.7407(4) -0.1793(3) 0.0309(14) Uani 1 1 d . . .
H38 H 0.2523 0.7896 -0.1594 0.037 Uiso 1 1 calc R . .
C39 C 0.1734(3) 0.7347(4) -0.2378(3) 0.0290(13) Uani 1 1 d . . .
C40 C 0.1318(3) 0.7927(4) -0.2865(3) 0.0308(14) Uani 1 1 d . . .
C41 C 0.1400(4) 0.8780(4) -0.2851(4) 0.0374(17) Uani 1 1 d . . .
H41 H 0.1761 0.9033 -0.2506 0.045 Uiso 1 1 calc R . .
C42 C 0.0964(4) 0.9252(4) -0.3330(4) 0.0405(16) Uani 1 1 d . . .
H42 H 0.1021 0.9839 -0.3327 0.049 Uiso 1 1 calc R . .
C43 C 0.0431(3) 0.8880(4) -0.3828(3) 0.0368(16) Uani 1 1 d . . .
H43 H 0.0119 0.9206 -0.4168 0.044 Uiso 1 1 calc R . .
C44 C 0.0368(3) 0.8036(4) -0.3816(3) 0.0336(15) Uani 1 1 d . . .
H44 H 0.0008 0.7777 -0.4158 0.040 Uiso 1 1 calc R . .
B1 B 0.3666(4) 0.6313(6) 0.4463(4) 0.044(2) Uani 1 1 d . . .
F1 F 0.3450(2) 0.6315(3) 0.3806(2) 0.0541(12) Uani 1 1 d . . .
F2 F 0.4013(2) 0.7036(3) 0.4736(3) 0.0627(12) Uani 1 1 d . . .
F3 F 0.3141(2) 0.6257(3) 0.4602(3) 0.0572(13) Uani 1 1 d . . .
F4 F 0.4072(2) 0.5615(3) 0.4729(2) 0.0566(12) Uani 1 1 d . . .
B2 B 0.1881(4) 0.8761(5) 0.1094(4) 0.0374(18) Uani 1 1 d . . .
F5 F 0.1226(2) 0.8756(3) 0.0922(2) 0.0494(11) Uani 1 1 d . . .
F6 F 0.2146(2) 0.9481(3) 0.1428(2) 0.0570(11) Uani 1 1 d . . .
F7 F 0.1948(3) 0.8734(3) 0.0519(2) 0.0528(11) Uani 1 1 d . . .
F8 F 0.2166(2) 0.8077(3) 0.1474(2) 0.0495(10) Uani 1 1 d . . .
B3 B 0.1195(5) 0.3755(6) 0.0526(6) 0.059(3) Uani 1 1 d . . .
F9 F 0.0880(3) 0.3060(3) 0.0531(3) 0.0847(17) Uani 1 1 d . . .
F10 F 0.1856(3) 0.3720(4) 0.0841(3) 0.099(2) Uani 1 1 d . . .
F11 F 0.1104(3) 0.3743(4) -0.0128(3) 0.098(2) Uani 1 1 d . . .
F12 F 0.0920(4) 0.4465(4) 0.0541(5) 0.140(4) Uani 1 1 d . . .
B4 B 0.3069(5) 0.1267(6) 0.3671(5) 0.057(3) Uani 1 1 d . . .
F13 F 0.2904(3) 0.0605(3) 0.3283(3) 0.0812(17) Uani 1 1 d . . .
F14 F 0.3164(6) 0.1176(4) 0.4265(4) 0.152(4) Uani 1 1 d . . .
F15 F 0.2725(5) 0.1976(5) 0.3377(3) 0.173(5) Uani 1 1 d . . .
F16 F 0.3634(5) 0.1540(7) 0.3777(5) 0.189(5) Uani 1 1 d . . .
O3 O 1.0900(3) 0.7152(4) 0.8419(3) 0.0710(16) Uani 1 1 d . . .
N17 N 1.0601(3) 0.6824(4) 0.9194(3) 0.0479(15) Uani 1 1 d . . .
C45 C 1.0941(4) 0.7233(6) 0.8957(4) 0.056(2) Uani 1 1 d . . .
H45 H 1.1247 0.7626 0.9234 0.067 Uiso 1 1 calc R . .
C46 C 1.0670(4) 0.6959(6) 0.9840(4) 0.062(2) Uani 1 1 d . . .
H46A H 1.0244 0.7066 0.9817 0.093 Uiso 1 1 calc R . .
H46B H 1.0951 0.7440 1.0035 0.093 Uiso 1 1 calc R . .
H46C H 1.0859 0.6462 1.0104 0.093 Uiso 1 1 calc R . .
C47 C 1.0147(6) 0.6174(6) 0.8817(6) 0.095(4) Uani 1 1 d . . .
H47A H 0.9814 0.6113 0.8963 0.142 Uiso 1 1 calc R . .
H47B H 1.0378 0.5645 0.8875 0.142 Uiso 1 1 calc R . .
H47C H 0.9945 0.6329 0.8358 0.142 Uiso 1 1 calc R . .
O4 O 0.9982(3) 0.4587(4) 0.7466(4) 0.0783(18) Uani 1 1 d . . .
N18 N 1.0727(3) 0.3670(4) 0.8158(3) 0.0512(15) Uani 1 1 d . . .
C48 C 1.0185(4) 0.3856(5) 0.7666(4) 0.0563(19) Uani 1 1 d . . .
H48 H 0.9915 0.3405 0.7433 0.068 Uiso 1 1 calc R . .
C49 C 1.1192(6) 0.4325(7) 0.8543(5) 0.095(4) Uani 1 1 d . . .
H49A H 1.1267 0.4292 0.8993 0.142 Uiso 1 1 calc R . .
H49B H 1.1017 0.4875 0.8366 0.142 Uiso 1 1 calc R . .
H49C H 1.1601 0.4241 0.8523 0.142 Uiso 1 1 calc R . .
C50 C 1.0924(4) 0.2795(7) 0.8363(5) 0.084(3) Uani 1 1 d . . .
H50A H 1.1351 0.2693 0.8387 0.126 Uiso 1 1 calc R . .
H50B H 1.0609 0.2413 0.8049 0.126 Uiso 1 1 calc R . .
H50C H 1.0943 0.2702 0.8789 0.126 Uiso 1 1 calc R . .
O5 O 0.5058(5) 0.4591(6) 0.2578(4) 0.114(3) Uani 1 1 d . . .
N19 N 0.5770(3) 0.3690(4) 0.3264(3) 0.0481(14) Uani 1 1 d . . .
C51 C 0.5247(4) 0.3824(7) 0.2747(4) 0.072(3) Uani 1 1 d . . .
H51 H 0.5001 0.3371 0.2490 0.086 Uiso 1 1 calc R . .
C52 C 0.6135(6) 0.4321(9) 0.3697(5) 0.114(5) Uani 1 1 d . . .
H52A H 0.6150 0.4219 0.4121 0.170 Uiso 1 1 calc R . .
H52B H 0.5934 0.4864 0.3533 0.170 Uiso 1 1 calc R . .
H52C H 0.6575 0.4318 0.3740 0.170 Uiso 1 1 calc R . .
C53 C 0.5972(8) 0.2874(8) 0.3456(7) 0.124(5) Uani 1 1 d . . .
H53A H 0.6387 0.2779 0.3451 0.187 Uiso 1 1 calc R . .
H53B H 0.5650 0.2485 0.3157 0.187 Uiso 1 1 calc R . .
H53C H 0.6020 0.2784 0.3893 0.187 Uiso 1 1 calc R . .
O6 O 0.5882(4) 0.7129(5) 0.3384(4) 0.102(3) Uani 1 1 d . . .
N20 N 0.6630(4) 0.6792(6) 0.3055(4) 0.075(2) Uani 1 1 d . . .
C54 C 0.6418(5) 0.7194(8) 0.3414(5) 0.088(3) Uani 1 1 d . . .
H54 H 0.6709 0.7569 0.3726 0.105 Uiso 1 1 calc R . .
C55 C 0.7282(5) 0.6945(9) 0.3111(5) 0.103(4) Uani 1 1 d . . .
H55A H 0.7255 0.6996 0.2679 0.155 Uiso 1 1 calc R . .
H55B H 0.7566 0.6479 0.3340 0.155 Uiso 1 1 calc R . .
H55C H 0.7456 0.7463 0.3353 0.155 Uiso 1 1 calc R . .
C56 C 0.6247(8) 0.6202(8) 0.2606(7) 0.120(6) Uani 1 1 d . . .
H56A H 0.6457 0.5655 0.2723 0.180 Uiso 1 1 calc R . .
H56B H 0.6191 0.6360 0.2176 0.180 Uiso 1 1 calc R . .
H56C H 0.5824 0.6175 0.2604 0.180 Uiso 1 1 calc R . .
O7 O 0.5767(5) 1.0191(7) 0.4274(5) 0.121(3) Uani 1 1 d . . .
C57 C 0.6083(6) 1.0115(11) 0.3875(8) 0.134(6) Uani 1 1 d . . .
H57A H 0.6446 1.0514 0.4007 0.160 Uiso 1 1 calc R . .
H57B H 0.5779 1.0212 0.3415 0.160 Uiso 1 1 calc R . .
C58 C 0.6333(9) 0.9191(10) 0.3990(9) 0.161(8) Uani 1 1 d . . .
H58A H 0.6565 0.9078 0.3735 0.242 Uiso 1 1 calc R . .
H58B H 0.5965 0.8809 0.3857 0.242 Uiso 1 1 calc R . .
H58C H 0.6624 0.9108 0.4449 0.242 Uiso 1 1 calc R . .
C59 C 0.5496(7) 1.1016(11) 0.4142(8) 0.120(5) Uani 1 1 d . . .
H59A H 0.5820 1.1453 0.4200 0.144 Uiso 1 1 calc R . .
H59B H 0.5121 1.1066 0.3710 0.144 Uiso 1 1 calc R . .
C60 C 0.5320(16) 1.0996(16) 0.4648(12) 0.38(3) Uani 1 1 d . . .
H60A H 0.5100 1.1517 0.4650 0.577 Uiso 1 1 calc R . .
H60B H 0.5708 1.0934 0.5061 0.577 Uiso 1 1 calc R . .
H60C H 0.5029 1.0524 0.4585 0.577 Uiso 1 1 calc R . .

loop_
_atom_site_aniso_label
_atom_site_aniso_U_11
_atom_site_aniso_U_22
_atom_site_aniso_U_33
_atom_site_aniso_U_23
_atom_site_aniso_U_13
_atom_site_aniso_U_12
Cu1 0.0232(5) 0.0291(5) 0.0235(5) 0.0012(3) 0.0052(3) 0.0004(3)
Cu2 0.0219(5) 0.0272(4) 0.0210(5) -0.0020(3) 0.0058(3) -0.0029(3)
O1 0.050(3) 0.066(4) 0.051(3) 0.002(2) 0.033(2) 0.001(2)
O2 0.046(3) 0.051(3) 0.042(3) -0.004(2) 0.027(2) -0.005(2)
N1 0.026(2) 0.031(3) 0.031(3) 0.003(2) 0.013(2) 0.001(2)
N2 0.029(3) 0.040(3) 0.029(3) 0.001(2) 0.010(2) 0.005(2)
N3 0.021(3) 0.046(4) 0.033(3) 0.000(2) 0.003(2) 0.003(2)
N4 0.026(3) 0.039(3) 0.029(3) -0.006(2) 0.011(2) 0.000(2)
N5 0.026(3) 0.057(4) 0.030(3) 0.000(3) 0.015(2) -0.009(3)
N6 0.019(2) 0.054(3) 0.017(2) 0.002(2) 0.000(2) -0.004(2)
N7 0.032(3) 0.043(3) 0.026(3) -0.004(2) 0.010(2) -0.002(2)
N8 0.029(3) 0.036(3) 0.026(3) -0.004(2) 0.013(2) -0.007(2)
N9 0.026(3) 0.029(3) 0.030(3) -0.002(2) 0.013(2) 0.001(2)
N10 0.031(3) 0.039(3) 0.026(3) 0.000(2) 0.009(2) 0.002(2)
N11 0.035(3) 0.051(4) 0.025(3) 0.007(2) 0.007(2) -0.008(3)
N12 0.036(3) 0.048(3) 0.020(2) 0.002(2) 0.008(2) -0.010(3)
N13 0.026(3) 0.046(3) 0.025(3) -0.004(2) 0.014(2) -0.009(2)
N14 0.022(3) 0.041(3) 0.020(2) -0.002(2) 0.005(2) 0.000(2)
N15 0.032(3) 0.036(3) 0.020(2) -0.003(2) 0.010(2) -0.001(2)
N16 0.030(3) 0.031(3) 0.022(2) 0.000(2) 0.013(2) 0.002(2)
C1 0.024(3) 0.037(4) 0.037(3) 0.003(3) 0.013(3) 0.003(3)
C2 0.043(4) 0.045(5) 0.043(4) 0.009(3) 0.026(4) 0.006(3)
C3 0.039(4) 0.030(4) 0.059(5) 0.006(3) 0.022(4) 0.003(3)
C4 0.033(4) 0.032(4) 0.050(4) -0.002(3) 0.008(3) -0.001(3)
C5 0.031(3) 0.029(3) 0.034(3) 0.007(3) 0.018(3) 0.001(3)
C6 0.030(3) 0.029(3) 0.041(3) -0.003(3) 0.019(3) -0.006(3)
C7 0.031(3) 0.035(4) 0.037(3) -0.003(3) 0.014(3) 0.004(3)
C8 0.028(3) 0.052(4) 0.022(3) 0.003(3) 0.008(3) 0.003(3)
C9 0.017(3) 0.042(4) 0.022(3) 0.004(3) 0.003(2) 0.000(3)
C10 0.031(3) 0.036(4) 0.042(4) -0.002(3) 0.020(3) -0.005(3)
C11 0.038(4) 0.032(4) 0.048(4) -0.005(3) 0.017(3) -0.006(3)
C12 0.022(3) 0.048(4) 0.022(3) 0.004(3) 0.004(3) -0.001(3)
C13 0.026(3) 0.050(4) 0.038(4) -0.007(3) 0.009(3) -0.013(3)
C14 0.041(4) 0.034(4) 0.040(4) -0.005(3) 0.014(3) -0.004(3)
C15 0.023(3) 0.062(5) 0.019(3) -0.008(3) 0.007(3) -0.011(3)
C16 0.031(3) 0.046(4) 0.034(3) -0.014(3) 0.020(3) -0.013(3)
C17 0.026(3) 0.045(4) 0.026(3) -0.005(3) 0.013(3) -0.006(3)
C18 0.035(3) 0.030(3) 0.038(3) -0.010(3) 0.023(3) -0.009(3)
C19 0.044(4) 0.034(4) 0.037(4) -0.011(3) 0.020(3) -0.008(3)
C20 0.057(4) 0.028(3) 0.042(4) -0.006(3) 0.025(4) -0.005(3)
C21 0.047(4) 0.041(4) 0.043(4) 0.005(3) 0.023(4) 0.001(3)
C22 0.036(3) 0.036(4) 0.029(3) -0.005(3) 0.014(3) 0.000(3)
C23 0.029(3) 0.035(3) 0.034(3) -0.003(3) 0.017(3) 0.002(3)
C24 0.030(3) 0.033(4) 0.034(3) 0.005(3) 0.015(3) 0.005(3)
C25 0.040(4) 0.033(4) 0.047(4) 0.006(3) 0.019(3) 0.006(3)
C26 0.051(4) 0.037(4) 0.041(4) -0.009(3) 0.020(4) -0.007(3)
C27 0.032(3) 0.033(3) 0.030(3) 0.004(3) 0.015(3) 0.006(3)
C28 0.035(3) 0.039(4) 0.029(3) 0.003(3) 0.015(3) -0.001(3)
C29 0.042(4) 0.046(4) 0.026(3) -0.003(3) 0.014(3) -0.008(3)
C30 0.024(3) 0.065(5) 0.022(3) 0.004(3) 0.006(3) 0.000(3)
C31 0.021(3) 0.048(4) 0.023(3) -0.001(3) 0.005(3) -0.003(3)
C32 0.051(4) 0.037(4) 0.038(4) -0.004(3) 0.025(3) -0.016(3)
C33 0.046(4) 0.045(4) 0.035(4) -0.007(3) 0.016(3) -0.004(3)
C34 0.019(3) 0.051(4) 0.018(3) 0.002(3) 0.002(2) 0.001(3)
C35 0.033(3) 0.037(4) 0.044(4) 0.001(3) 0.022(3) -0.003(3)
C36 0.035(3) 0.040(4) 0.040(4) 0.004(3) 0.021(3) 0.008(3)
C37 0.029(3) 0.074(5) 0.020(3) 0.004(3) 0.007(3) -0.004(3)
C38 0.023(3) 0.042(4) 0.025(3) -0.006(3) 0.008(3) -0.013(3)
C39 0.026(3) 0.037(3) 0.028(3) -0.005(3) 0.017(3) -0.006(3)
C40 0.035(3) 0.036(4) 0.029(3) -0.010(3) 0.020(3) -0.008(3)
C41 0.050(4) 0.034(4) 0.038(4) -0.008(3) 0.028(3) -0.012(3)
C42 0.056(4) 0.028(3) 0.050(4) 0.001(3) 0.035(4) 0.003(3)
C43 0.038(4) 0.037(4) 0.037(4) 0.006(3) 0.018(3) 0.009(3)
C44 0.033(3) 0.039(4) 0.028(3) 0.000(3) 0.013(3) 0.002(3)
B1 0.046(5) 0.055(5) 0.049(5) 0.026(4) 0.037(4) 0.029(4)
F1 0.056(3) 0.063(3) 0.052(3) 0.019(2) 0.032(2) 0.024(2)
F2 0.061(3) 0.045(3) 0.087(3) 0.009(2) 0.038(3) 0.004(2)
F3 0.073(3) 0.045(2) 0.081(3) 0.011(2) 0.059(3) 0.006(2)
F4 0.070(3) 0.049(3) 0.042(2) 0.0134(19) 0.019(2) 0.032(2)
B2 0.045(4) 0.030(4) 0.040(4) 0.005(3) 0.021(4) 0.010(3)
F5 0.042(2) 0.063(3) 0.051(2) 0.017(2) 0.027(2) 0.0130(19)
F6 0.062(3) 0.053(3) 0.058(3) -0.001(2) 0.029(2) -0.004(2)
F7 0.074(3) 0.050(2) 0.059(3) 0.0160(19) 0.052(2) 0.015(2)
F8 0.057(2) 0.047(2) 0.051(2) 0.0185(19) 0.030(2) 0.022(2)
B3 0.066(6) 0.036(5) 0.085(8) -0.019(5) 0.043(6) -0.026(4)
F9 0.088(4) 0.046(3) 0.137(5) -0.003(3) 0.065(4) -0.016(3)
F10 0.072(4) 0.118(5) 0.086(4) -0.028(4) 0.017(3) -0.038(3)
F11 0.105(5) 0.100(5) 0.097(5) 0.003(4) 0.051(4) -0.001(4)
F12 0.169(7) 0.046(3) 0.287(11) -0.045(5) 0.176(8) -0.029(4)
B4 0.068(6) 0.051(6) 0.057(6) -0.017(4) 0.032(5) -0.014(5)
F13 0.073(3) 0.047(3) 0.101(4) -0.024(3) 0.019(3) -0.010(2)
F14 0.301(13) 0.079(5) 0.090(5) 0.001(4) 0.101(7) -0.041(6)
F15 0.239(10) 0.102(6) 0.082(5) -0.045(4) -0.013(5) 0.072(6)
F16 0.176(9) 0.249(11) 0.180(9) -0.111(8) 0.115(8) -0.170(9)
O3 0.079(4) 0.089(5) 0.061(4) -0.011(3) 0.045(3) -0.018(3)
N17 0.046(3) 0.063(4) 0.043(3) 0.007(3) 0.028(3) 0.005(3)
C45 0.040(4) 0.066(5) 0.056(5) 0.008(4) 0.017(4) 0.006(4)
C46 0.060(5) 0.080(6) 0.049(4) 0.016(4) 0.027(4) 0.019(4)
C47 0.138(11) 0.074(7) 0.123(10) -0.043(7) 0.103(9) -0.041(7)
O4 0.085(4) 0.058(4) 0.113(5) 0.025(4) 0.062(4) 0.002(3)
N18 0.048(4) 0.061(4) 0.045(3) -0.006(3) 0.021(3) -0.013(3)
C48 0.052(5) 0.069(6) 0.059(5) 0.001(4) 0.034(4) -0.012(4)
C49 0.100(8) 0.101(9) 0.055(5) -0.017(5) 0.010(5) -0.041(7)
C50 0.057(5) 0.089(7) 0.106(8) 0.026(6) 0.037(5) -0.003(5)
O5 0.128(7) 0.126(7) 0.104(6) 0.012(5) 0.066(5) 0.047(6)
N19 0.041(3) 0.064(4) 0.041(3) -0.004(3) 0.020(3) 0.005(3)
C51 0.058(6) 0.122(9) 0.041(5) 0.007(5) 0.029(4) 0.018(5)
C52 0.117(10) 0.156(12) 0.074(7) -0.046(8) 0.048(7) -0.071(9)
C53 0.189(15) 0.102(10) 0.118(10) 0.033(8) 0.101(10) 0.058(10)
O6 0.079(5) 0.127(7) 0.114(6) -0.041(5) 0.055(4) -0.022(5)
N20 0.086(6) 0.085(6) 0.069(5) 0.012(4) 0.049(5) 0.015(5)
C54 0.065(6) 0.131(10) 0.065(6) -0.003(6) 0.027(5) 0.001(6)
C55 0.068(6) 0.178(13) 0.065(6) 0.043(8) 0.031(5) 0.054(8)
C56 0.155(13) 0.127(12) 0.134(12) -0.066(9) 0.113(11) -0.058(10)
O7 0.098(6) 0.126(8) 0.147(8) -0.047(7) 0.062(6) -0.048(6)
C57 0.077(8) 0.173(17) 0.152(14) -0.013(12) 0.053(9) -0.040(9)
C58 0.160(16) 0.100(11) 0.194(18) 0.036(12) 0.053(14) -0.021(11)
C59 0.097(10) 0.140(14) 0.115(11) 0.017(10) 0.041(9) -0.005(9)
C60 0.69(6) 0.36(3) 0.34(3) -0.30(3) 0.44(4) -0.44(4)

loop_
_atom_type_symbol
_atom_type_description
_atom_type_scat_dispersion_real
_atom_type_scat_dispersion_imag
_atom_type_scat_source
C C 0.0181 0.0091 'International Tables Vol C Tables 4.2.6.8 and 6.1.1.4'
H H 0.0000 0.0000 'International Tables Vol C Tables 4.2.6.8 and 6.1.1.4'
B B 0.0090 0.0039 'International Tables Vol C Tables 4.2.6.8 and 6.1.1.4'
Cu Cu -1.9646 0.5888 'International Tables Vol C Tables 4.2.6.8 and 6.1.1.4'
F F 0.0727 0.0534 'International Tables Vol C Tables 4.2.6.8 and 6.1.1.4'
N N 0.0311 0.0180 'International Tables Vol C Tables 4.2.6.8 and 6.1.1.4'
O O 0.0492 0.0322 'International Tables Vol C Tables 4.2.6.8 and 6.1.1.4'

loop_
_geom_angle_atom_site_label_1
_geom_angle_atom_site_label_2
_geom_angle_atom_site_label_3
_geom_angle
_geom_angle_site_symmetry_1
_geom_angle_site_symmetry_3
_geom_angle_publ_flag
N2 Cu1 N10 178.5(2) . . ?
N2 Cu1 N9 100.0(2) . . ?
N10 Cu1 N9 80.4(2) . . ?
N2 Cu1 N1 79.9(2) . . ?
N10 Cu1 N1 99.4(2) . . ?
N9 Cu1 N1 167.75(19) . . ?
N2 Cu1 O1 90.7(2) . . ?
N10 Cu1 O1 90.7(2) . . ?
N9 Cu1 O1 94.6(2) . . ?
N1 Cu1 O1 97.7(2) . . ?
N15 Cu2 N7 178.7(2) 1_656 . ?
N15 Cu2 N16 79.7(2) 1_656 1_656 ?
N7 Cu2 N16 100.1(2) . 1_656 ?
N15 Cu2 N8 99.4(2) 1_656 . ?
N7 Cu2 N8 80.5(2) . . ?
N16 Cu2 N8 166.35(19) 1_656 . ?
N15 Cu2 O2 90.8(2) 1_656 . ?
N7 Cu2 O2 90.5(2) . . ?
N16 Cu2 O2 98.1(2) 1_656 . ?
N8 Cu2 O2 95.6(2) . . ?
Cu1 O1 H11W 99(5) . . ?
Cu1 O1 H12W 98(5) . . ?
H11W O1 H12W 100(3) . . ?
Cu2 O2 H21W 119(4) . . ?
Cu2 O2 H22W 117(4) . . ?
H21W O2 H22W 104(3) . . ?
C1 N1 C5 117.2(5) . . ?
C1 N1 Cu1 127.3(4) . . ?
C5 N1 Cu1 115.5(4) . . ?
N3 N2 C6 109.4(5) . . ?
N3 N2 Cu1 134.9(4) . . ?
C6 N2 Cu1 115.5(4) . . ?
N2 N3 N4 106.5(5) . . ?
N3 N4 C7 111.2(5) . . ?
N3 N4 C8 118.9(5) . . ?
C7 N4 C8 129.8(5) . . ?
C16 N5 N6 111.0(5) . . ?
C16 N5 C15 129.8(6) . . ?
N6 N5 C15 119.2(6) . . ?
N7 N6 N5 106.8(5) . . ?
N6 N7 C17 110.7(5) . . ?
N6 N7 Cu2 135.9(5) . . ?
C17 N7 Cu2 113.4(4) . . ?
C22 N8 C18 120.7(6) . . ?
C22 N8 Cu2 126.4(4) . . ?
C18 N8 Cu2 113.0(4) . . ?
C23 N9 C27 118.1(5) . . ?
C23 N9 Cu1 127.3(4) . . ?
C27 N9 Cu1 114.6(4) . . ?
N11 N10 C28 109.4(5) . . ?
N11 N10 Cu1 135.9(4) . . ?
C28 N10 Cu1 114.6(4) . . ?
N10 N11 N12 106.5(5) . . ?
N11 N12 C29 112.7(5) . . ?
N11 N12 C30 118.7(6) . . ?
C29 N12 C30 128.6(6) . . ?
N14 N13 C38 112.6(5) . . ?
N14 N13 C37 118.7(6) . . ?
C38 N13 C37 128.6(5) . . ?
N13 N14 N15 106.1(5) . . ?
N14 N15 C39 110.0(5) . . ?
N14 N15 Cu2 135.1(4) . 1_454 ?
C39 N15 Cu2 114.7(4) . 1_454 ?
C40 N16 C44 117.8(5) . . ?
C40 N16 Cu2 115.1(4) . 1_454 ?
C44 N16 Cu2 127.0(4) . 1_454 ?
N1 C1 C2 123.2(6) . . ?
N1 C1 H1 118.4 . . ?
C2 C1 H1 118.4 . . ?
C3 C2 C1 117.9(7) . . ?
C3 C2 H2 121.1 . . ?
C1 C2 H2 121.1 . . ?
C2 C3 C4 120.0(6) . . ?
C2 C3 H3 120.0 . . ?
C4 C3 H3 120.0 . . ?
C5 C4 C3 117.6(6) . . ?
C5 C4 H4 121.2 . . ?
C3 C4 H4 121.2 . . ?
N1 C5 C4 124.1(6) . . ?
N1 C5 C6 112.3(5) . . ?
C4 C5 C6 123.5(6) . . ?
C7 C6 N2 107.5(6) . . ?
C7 C6 C5 135.8(6) . . ?
N2 C6 C5 116.7(5) . . ?
N4 C7 C6 105.4(6) . . ?
N4 C7 H7 127.3 . . ?
C6 C7 H7 127.3 . . ?
N4 C8 C9 111.7(5) . . ?
N4 C8 H8A 109.3 . . ?
C9 C8 H8A 109.3 . . ?
N4 C8 H8B 109.3 . . ?
C9 C8 H8B 109.3 . . ?
H8A C8 H8B 107.9 . . ?
C10 C9 C14 119.8(6) . . ?
C10 C9 C8 121.0(6) . . ?
C14 C9 C8 119.2(6) . . ?
C9 C10 C11 121.8(6) . . ?
C9 C10 H10 119.1 . . ?
C11 C10 H10 119.1 . . ?
C10 C11 C12 119.5(7) . . ?
C10 C11 H11 120.3 . . ?
C12 C11 H11 120.3 . . ?
C13 C12 C11 118.4(7) . . ?
C13 C12 C15 120.4(6) . . ?
C11 C12 C15 121.2(6) . . ?
C14 C13 C12 121.2(7) . . ?
C14 C13 H13 119.4 . . ?
C12 C13 H13 119.4 . . ?
C13 C14 C9 119.3(7) . . ?
C13 C14 H14 120.3 . . ?
C9 C14 H14 120.3 . . ?
N5 C15 C12 110.4(5) . . ?
N5 C15 H15A 109.6 . . ?
C12 C15 H15A 109.6 . . ?
N5 C15 H15B 109.6 . . ?
C12 C15 H15B 109.6 . . ?
H15A C15 H15B 108.1 . . ?
N5 C16 C17 105.3(6) . . ?
N5 C16 H16 127.3 . . ?
C17 C16 H16 127.3 . . ?
N7 C17 C16 106.1(6) . . ?
N7 C17 C18 119.1(5) . . ?
C16 C17 C18 134.8(6) . . ?
N8 C18 C19 120.1(6) . . ?
N8 C18 C17 114.0(5) . . ?
C19 C18 C17 125.9(6) . . ?
C18 C19 C20 120.4(6) . . ?
C18 C19 H19 119.8 . . ?
C20 C19 H19 119.8 . . ?
C19 C20 C21 117.2(6) . . ?
C19 C20 H20 121.4 . . ?
C21 C20 H20 121.4 . . ?
C22 C21 C20 120.6(7) . . ?
C22 C21 H21 119.7 . . ?
C20 C21 H21 119.7 . . ?
N8 C22 C21 121.1(6) . . ?
N8 C22 H22 119.4 . . ?
C21 C22 H22 119.4 . . ?
N9 C23 C24 123.2(6) . . ?
N9 C23 H23 118.4 . . ?
C24 C23 H23 118.4 . . ?
C25 C24 C23 119.0(6) . . ?
C25 C24 H24 120.5 . . ?
C23 C24 H24 120.5 . . ?
C24 C25 C26 118.9(6) . . ?
C24 C25 H25 120.6 . . ?
C26 C25 H25 120.6 . . ?
C25 C26 C27 119.0(7) . . ?
C25 C26 H26 120.5 . . ?
C27 C26 H26 120.5 . . ?
N9 C27 C26 121.8(6) . . ?
N9 C27 C28 113.6(6) . . ?
C26 C27 C28 124.5(6) . . ?
N10 C28 C29 108.3(6) . . ?
N10 C28 C27 116.5(5) . . ?
C29 C28 C27 135.2(6) . . ?
N12 C29 C28 103.2(6) . . ?
N12 C29 H29 128.4 . . ?
C28 C29 H29 128.4 . . ?
N12 C30 C31 110.4(5) . . ?
N12 C30 H30A 109.6 . . ?
C31 C30 H30A 109.6 . . ?
N12 C30 H30B 109.6 . . ?
C31 C30 H30B 109.6 . . ?
H30A C30 H30B 108.1 . . ?
C32 C31 C36 121.0(7) . . ?
C32 C31 C30 120.5(6) . . ?
C36 C31 C30 118.5(6) . . ?
C31 C32 C33 120.2(7) . . ?
C31 C32 H32 119.9 . . ?
C33 C32 H32 119.9 . . ?
C34 C33 C32 119.8(7) . . ?
C34 C33 H33 120.1 . . ?
C32 C33 H33 120.1 . . ?
C33 C34 C35 119.4(6) . . ?
C33 C34 C37 120.3(6) . . ?
C35 C34 C37 120.3(6) . . ?
C34 C35 C36 121.1(7) . . ?
C34 C35 H35 119.5 . . ?
C36 C35 H35 119.5 . . ?
C31 C36 C35 118.5(7) . . ?
C31 C36 H36 120.8 . . ?
C35 C36 H36 120.8 . . ?
N13 C37 C34 110.0(5) . . ?
N13 C37 H37A 109.7 . . ?
C34 C37 H37A 109.7 . . ?
N13 C37 H37B 109.7 . . ?
C34 C37 H37B 109.7 . . ?
H37A C37 H37B 108.2 . . ?
N13 C38 C39 104.7(5) . . ?
N13 C38 H38 127.7 . . ?
C39 C38 H38 127.7 . . ?
N15 C39 C38 106.5(6) . . ?
N15 C39 C40 117.7(5) . . ?
C38 C39 C40 135.8(6) . . ?
N16 C40 C41 121.7(6) . . ?
N16 C40 C39 112.6(5) . . ?
C41 C40 C39 125.6(6) . . ?
C42 C41 C40 119.6(7) . . ?
C42 C41 H41 120.2 . . ?
C40 C41 H41 120.2 . . ?
C41 C42 C43 120.0(6) . . ?
C41 C42 H42 120.0 . . ?
C43 C42 H42 120.0 . . ?
C44 C43 C42 118.2(6) . . ?
C44 C43 H43 120.9 . . ?
C42 C43 H43 120.9 . . ?
N16 C44 C43 122.8(6) . . ?
N16 C44 H44 118.6 . . ?
C43 C44 H44 118.6 . . ?
F1 B1 F2 110.4(6) . . ?
F1 B1 F3 109.6(7) . . ?
F2 B1 F3 109.6(7) . . ?
F1 B1 F4 108.9(6) . . ?
F2 B1 F4 109.0(7) . . ?
F3 B1 F4 109.2(6) . . ?
F6 B2 F8 110.3(6) . . ?
F6 B2 F5 108.7(6) . . ?
F8 B2 F5 109.1(6) . . ?
F6 B2 F7 110.3(6) . . ?
F8 B2 F7 110.8(6) . . ?
F5 B2 F7 107.6(6) . . ?
F12 B3 F9 116.7(9) . . ?
F12 B3 F10 117.6(8) . . ?
F9 B3 F10 116.5(9) . . ?
F12 B3 F11 101.4(10) . . ?
F9 B3 F11 100.2(7) . . ?
F10 B3 F11 99.1(8) . . ?
F16 B4 F14 99.4(10) . . ?
F16 B4 F13 110.7(9) . . ?
F14 B4 F13 119.1(9) . . ?
F16 B4 F15 97.2(10) . . ?
F14 B4 F15 113.7(9) . . ?
F13 B4 F15 113.4(9) . . ?
C45 N17 C46 123.2(7) . . ?
C45 N17 C47 120.7(7) . . ?
C46 N17 C47 116.0(7) . . ?
O3 C45 N17 126.1(8) . . ?
O3 C45 H45 116.9 . . ?
N17 C45 H45 116.9 . . ?
N17 C46 H46A 109.5 . . ?
N17 C46 H46B 109.5 . . ?
H46A C46 H46B 109.5 . . ?
N17 C46 H46C 109.5 . . ?
H46A C46 H46C 109.5 . . ?
H46B C46 H46C 109.5 . . ?
N17 C47 H47A 109.5 . . ?
N17 C47 H47B 109.5 . . ?
H47A C47 H47B 109.5 . . ?
N17 C47 H47C 109.5 . . ?
H47A C47 H47C 109.5 . . ?
H47B C47 H47C 109.5 . . ?
C48 N18 C49 121.4(8) . . ?
C48 N18 C50 122.4(7) . . ?
C49 N18 C50 116.1(7) . . ?
O4 C48 N18 125.9(8) . . ?
O4 C48 H48 117.0 . . ?
N18 C48 H48 117.0 . . ?
N18 C49 H49A 109.5 . . ?
N18 C49 H49B 109.5 . . ?
H49A C49 H49B 109.5 . . ?
N18 C49 H49C 109.5 . . ?
H49A C49 H49C 109.5 . . ?
H49B C49 H49C 109.5 . . ?
N18 C50 H50A 109.5 . . ?
N18 C50 H50B 109.5 . . ?
H50A C50 H50B 109.5 . . ?
N18 C50 H50C 109.5 . . ?
H50A C50 H50C 109.5 . . ?
H50B C50 H50C 109.5 . . ?
C51 N19 C53 119.8(10) . . ?
C51 N19 C52 123.9(10) . . ?
C53 N19 C52 116.1(10) . . ?
N19 C51 O5 119.2(10) . . ?
N19 C51 H51 120.4 . . ?
O5 C51 H51 120.4 . . ?
N19 C52 H52A 109.5 . . ?
N19 C52 H52B 109.5 . . ?
H52A C52 H52B 109.5 . . ?
N19 C52 H52C 109.5 . . ?
H52A C52 H52C 109.5 . . ?
H52B C52 H52C 109.5 . . ?
N19 C53 H53A 109.5 . . ?
N19 C53 H53B 109.5 . . ?
H53A C53 H53B 109.5 . . ?
N19 C53 H53C 109.5 . . ?
H53A C53 H53C 109.5 . . ?
H53B C53 H53C 109.5 . . ?
C54 N20 C56 121.0(10) . . ?
C54 N20 C55 121.6(10) . . ?
C56 N20 C55 117.5(10) . . ?
O6 C54 N20 126.0(11) . . ?
O6 C54 H54 117.0 . . ?
N20 C54 H54 117.0 . . ?
N20 C55 H55A 109.5 . . ?
N20 C55 H55B 109.5 . . ?
H55A C55 H55B 109.5 . . ?
N20 C55 H55C 109.5 . . ?
H55A C55 H55C 109.5 . . ?
H55B C55 H55C 109.5 . . ?
N20 C56 H56A 109.5 . . ?
N20 C56 H56B 109.5 . . ?
H56A C56 H56B 109.5 . . ?
N20 C56 H56C 109.5 . . ?
H56A C56 H56C 109.5 . . ?
H56B C56 H56C 109.5 . . ?
C57 O7 C59 104.2(13) . . ?
O7 C57 C58 103.3(14) . . ?
O7 C57 H57A 111.1 . . ?
C58 C57 H57A 111.1 . . ?
O7 C57 H57B 111.1 . . ?
C58 C57 H57B 111.1 . . ?
H57A C57 H57B 109.1 . . ?
C57 C58 H58A 109.5 . . ?
C57 C58 H58B 109.5 . . ?
H58A C58 H58B 109.5 . . ?
C57 C58 H58C 109.5 . . ?
H58A C58 H58C 109.5 . . ?
H58B C58 H58C 109.5 . . ?
C60 C59 O7 93.7(17) . . ?
C60 C59 H59A 113.0 . . ?
O7 C59 H59A 113.0 . . ?
C60 C59 H59B 113.0 . . ?
O7 C59 H59B 113.0 . . ?
H59A C59 H59B 110.4 . . ?
C59 C60 H60A 109.5 . . ?
C59 C60 H60B 109.5 . . ?
H60A C60 H60B 109.5 . . ?
C59 C60 H60C 109.5 . . ?
H60A C60 H60C 109.5 . . ?
H60B C60 H60C 109.5 . . ?

loop_
_geom_bond_atom_site_label_1
_geom_bond_atom_site_label_2
_geom_bond_distance
_geom_bond_site_symmetry_2
_geom_bond_publ_flag
Cu1 N2 1.982(5) . ?
Cu1 N10 1.992(5) . ?
Cu1 N9 2.048(5) . ?
Cu1 N1 2.056(5) . ?
Cu1 O1 2.239(5) . ?
Cu2 N15 1.987(5) 1_656 ?
Cu2 N7 1.996(5) . ?
Cu2 N16 2.059(5) 1_656 ?
Cu2 N8 2.076(5) . ?
Cu2 O2 2.212(5) . ?
O1 H11W 0.85(2) . ?
O1 H12W 0.86(2) . ?
O2 H21W 0.82(2) . ?
O2 H22W 0.84(2) . ?
N1 C1 1.348(8) . ?
N1 C5 1.351(8) . ?
N2 N3 1.317(7) . ?
N2 C6 1.354(8) . ?
N3 N4 1.322(7) . ?
N4 C7 1.344(8) . ?
N4 C8 1.463(8) . ?
N5 C16 1.335(9) . ?
N5 N6 1.344(8) . ?
N5 C15 1.471(8) . ?
N6 N7 1.303(8) . ?
N7 C17 1.356(8) . ?
N8 C22 1.324(8) . ?
N8 C18 1.369(8) . ?
N9 C23 1.333(8) . ?
N9 C27 1.353(8) . ?
N10 N11 1.311(7) . ?
N10 C28 1.358(8) . ?
N11 N12 1.317(8) . ?
N12 C29 1.354(9) . ?
N12 C30 1.487(8) . ?
N13 N14 1.315(7) . ?
N13 C38 1.324(8) . ?
N13 C37 1.478(8) . ?
N14 N15 1.318(7) . ?
N15 C39 1.352(8) . ?
N15 Cu2 1.987(5) 1_454 ?
N16 C40 1.351(8) . ?
N16 C44 1.355(8) . ?
N16 Cu2 2.060(5) 1_454 ?
C1 C2 1.384(9) . ?
C1 H1 0.9500 . ?
C2 C3 1.378(11) . ?
C2 H2 0.9500 . ?
C3 C4 1.405(10) . ?
C3 H3 0.9500 . ?
C4 C5 1.355(9) . ?
C4 H4 0.9500 . ?
C5 C6 1.472(9) . ?
C6 C7 1.351(9) . ?
C7 H7 0.9500 . ?
C8 C9 1.527(9) . ?
C8 H8A 0.9900 . ?
C8 H8B 0.9900 . ?
C9 C10 1.356(9) . ?
C9 C14 1.403(9) . ?
C10 C11 1.375(9) . ?
C10 H10 0.9500 . ?
C11 C12 1.418(9) . ?
C11 H11 0.9500 . ?
C12 C13 1.384(10) . ?
C12 C15 1.513(9) . ?
C13 C14 1.382(10) . ?
C13 H13 0.9500 . ?
C14 H14 0.9500 . ?
C15 H15A 0.9900 . ?
C15 H15B 0.9900 . ?
C16 C17 1.396(9) . ?
C16 H16 0.9500 . ?
C17 C18 1.416(9) . ?
C18 C19 1.389(9) . ?
C19 C20 1.391(10) . ?
C19 H19 0.9500 . ?
C20 C21 1.404(11) . ?
C20 H20 0.9500 . ?
C21 C22 1.379(9) . ?
C21 H21 0.9500 . ?
C22 H22 0.9500 . ?
C23 C24 1.391(9) . ?
C23 H23 0.9500 . ?
C24 C25 1.371(10) . ?
C24 H24 0.9500 . ?
C25 C26 1.391(11) . ?
C25 H25 0.9500 . ?
C26 C27 1.397(9) . ?
C26 H26 0.9500 . ?
C27 C28 1.459(9) . ?
C28 C29 1.370(9) . ?
C29 H29 0.9500 . ?
C30 C31 1.540(9) . ?
C30 H30A 0.9900 . ?
C30 H30B 0.9900 . ?
C31 C32 1.361(10) . ?
C31 C36 1.372(9) . ?
C32 C33 1.391(10) . ?
C32 H32 0.9500 . ?
C33 C34 1.371(10) . ?
C33 H33 0.9500 . ?
C34 C35 1.376(9) . ?
C34 C37 1.524(9) . ?
C35 C36 1.394(9) . ?
C35 H35 0.9500 . ?
C36 H36 0.9500 . ?
C37 H37A 0.9900 . ?
C37 H37B 0.9900 . ?
C38 C39 1.385(8) . ?
C38 H38 0.9500 . ?
C39 C40 1.445(9) . ?
C40 C41 1.378(9) . ?
C41 C42 1.348(10) . ?
C41 H41 0.9500 . ?
C42 C43 1.389(11) . ?
C42 H42 0.9500 . ?
C43 C44 1.362(9) . ?
C43 H43 0.9500 . ?
C44 H44 0.9500 . ?
B1 F1 1.372(10) . ?
B1 F2 1.390(11) . ?
B1 F3 1.396(9) . ?
B1 F4 1.413(8) . ?
B2 F6 1.370(9) . ?
B2 F8 1.375(8) . ?
B2 F5 1.385(9) . ?
B2 F7 1.411(9) . ?
B3 F12 1.312(12) . ?
B3 F9 1.335(10) . ?
B3 F10 1.370(13) . ?
B3 F11 1.434(13) . ?
B4 F16 1.296(13) . ?
B4 F14 1.300(13) . ?
B4 F13 1.331(10) . ?
B4 F15 1.379(13) . ?
O3 C45 1.215(10) . ?
N17 C45 1.321(10) . ?
N17 C46 1.451(10) . ?
N17 C47 1.458(12) . ?
C45 H45 0.9500 . ?
C46 H46A 0.9800 . ?
C46 H46B 0.9800 . ?
C46 H46C 0.9800 . ?
C47 H47A 0.9800 . ?
C47 H47B 0.9800 . ?
C47 H47C 0.9800 . ?
O4 C48 1.270(9) . ?
N18 C48 1.296(10) . ?
N18 C49 1.481(10) . ?
N18 C50 1.485(11) . ?
C48 H48 0.9500 . ?
C49 H49A 0.9800 . ?
C49 H49B 0.9800 . ?
C49 H49C 0.9800 . ?
C50 H50A 0.9800 . ?
C50 H50B 0.9800 . ?
C50 H50C 0.9800 . ?
O5 C51 1.305(12) . ?
N19 C51 1.282(10) . ?
N19 C53 1.392(13) . ?
N19 C52 1.408(11) . ?
C51 H51 0.9500 . ?
C52 H52A 0.9800 . ?
C52 H52B 0.9800 . ?
C52 H52C 0.9800 . ?
C53 H53A 0.9800 . ?
C53 H53B 0.9800 . ?
C53 H53C 0.9800 . ?
O6 C54 1.219(12) . ?
N20 C54 1.311(13) . ?
N20 C56 1.389(14) . ?
N20 C55 1.480(13) . ?
C54 H54 0.9500 . ?
C55 H55A 0.9800 . ?
C55 H55B 0.9800 . ?
C55 H55C 0.9800 . ?
C56 H56A 0.9800 . ?
C56 H56B 0.9800 . ?
C56 H56C 0.9800 . ?
O7 C57 1.422(16) . ?
O7 C59 1.436(16) . ?
C57 C58 1.57(2) . ?
C57 H57A 0.9900 . ?
C57 H57B 0.9900 . ?
C58 H58A 0.9800 . ?
C58 H58B 0.9800 . ?
C58 H58C 0.9800 . ?
C59 C60 1.41(2) . ?
C59 H59A 0.9900 . ?
C59 H59B 0.9900 . ?
C60 H60A 0.9800 . ?
C60 H60B 0.9800 . ?
C60 H60C 0.9800 . ?

loop_
_geom_hbond_atom_site_label_D
_geom_hbond_atom_site_label_H
_geom_hbond_atom_site_label_A
_geom_hbond_distance_DH
_geom_hbond_distance_HA
_geom_hbond_distance_DA
_geom_hbond_angle_DHA
_geom_hbond_site_symmetry_A
O1 H11W O5 0.85(2) 1.96(3) 2.773(11) 159(8) .
O1 H12W O6 0.86(2) 1.87(3) 2.700(10) 161(8) .
O2 H21W O3 0.82(2) 2.02(5) 2.732(8) 145(8) .
O2 H22W O4 0.84(2) 2.02(4) 2.745(8) 143(6) .

loop_
_geom_torsion_atom_site_label_1
_geom_torsion_atom_site_label_2
_geom_torsion_atom_site_label_3
_geom_torsion_atom_site_label_4
_geom_torsion
_geom_torsion_site_symmetry_1
_geom_torsion_site_symmetry_2
_geom_torsion_site_symmetry_3
_geom_torsion_site_symmetry_4
_geom_torsion_publ_flag
N2 Cu1 N1 C1 -178.0(6) . . . . ?
N10 Cu1 N1 C1 0.6(6) . . . . ?
N9 Cu1 N1 C1 -87.6(11) . . . . ?
O1 Cu1 N1 C1 92.6(6) . . . . ?
N2 Cu1 N1 C5 3.4(4) . . . . ?
N10 Cu1 N1 C5 -177.9(4) . . . . ?
N9 Cu1 N1 C5 93.9(11) . . . . ?
O1 Cu1 N1 C5 -85.9(5) . . . . ?
N9 Cu1 N2 N3 15.6(7) . . . . ?
N1 Cu1 N2 N3 -176.8(7) . . . . ?
O1 Cu1 N2 N3 -79.2(6) . . . . ?
N9 Cu1 N2 C6 -170.1(5) . . . . ?
N1 Cu1 N2 C6 -2.5(5) . . . . ?
O1 Cu1 N2 C6 95.1(5) . . . . ?
C6 N2 N3 N4 0.7(7) . . . . ?
Cu1 N2 N3 N4 175.3(5) . . . . ?
N2 N3 N4 C7 -1.1(7) . . . . ?
N2 N3 N4 C8 -177.9(5) . . . . ?
C16 N5 N6 N7 0.8(7) . . . . ?
C15 N5 N6 N7 179.0(5) . . . . ?
N5 N6 N7 C17 -0.8(7) . . . . ?
N5 N6 N7 Cu2 179.7(5) . . . . ?
N16 Cu2 N7 N6 -13.9(7) 1_656 . . . ?
N8 Cu2 N7 N6 180.0(7) . . . . ?
O2 Cu2 N7 N6 84.4(7) . . . . ?
N16 Cu2 N7 C17 166.6(4) 1_656 . . . ?
N8 Cu2 N7 C17 0.4(4) . . . . ?
O2 Cu2 N7 C17 -95.1(5) . . . . ?
N15 Cu2 N8 C22 1.6(6) 1_656 . . . ?
N7 Cu2 N8 C22 -179.8(6) . . . . ?
N16 Cu2 N8 C22 86.6(11) 1_656 . . . ?
O2 Cu2 N8 C22 -90.2(5) . . . . ?
N15 Cu2 N8 C18 -179.3(4) 1_656 . . . ?
N7 Cu2 N8 C18 -0.7(4) . . . . ?
N16 Cu2 N8 C18 -94.3(10) 1_656 . . . ?
O2 Cu2 N8 C18 88.9(4) . . . . ?
N2 Cu1 N9 C23 0.5(6) . . . . ?
N10 Cu1 N9 C23 -178.1(6) . . . . ?
N1 Cu1 N9 C23 -87.8(11) . . . . ?
O1 Cu1 N9 C23 92.0(5) . . . . ?
N2 Cu1 N9 C27 -179.1(4) . . . . ?
N10 Cu1 N9 C27 2.4(4) . . . . ?
N1 Cu1 N9 C27 92.6(11) . . . . ?
O1 Cu1 N9 C27 -87.6(5) . . . . ?
N9 Cu1 N10 N11 -178.3(7) . . . . ?
N1 Cu1 N10 N11 14.1(7) . . . . ?
O1 Cu1 N10 N11 -83.8(7) . . . . ?
N9 Cu1 N10 C28 -3.4(5) . . . . ?
N1 Cu1 N10 C28 -171.0(5) . . . . ?
O1 Cu1 N10 C28 91.1(5) . . . . ?
C28 N10 N11 N12 1.0(7) . . . . ?
Cu1 N10 N11 N12 176.1(5) . . . . ?
N10 N11 N12 C29 -0.2(8) . . . . ?
N10 N11 N12 C30 -179.1(5) . . . . ?
C38 N13 N14 N15 -2.8(7) . . . . ?
C37 N13 N14 N15 179.0(5) . . . . ?
N13 N14 N15 C39 1.2(7) . . . . ?
N13 N14 N15 Cu2 -172.5(4) . . . 1_454 ?
C5 N1 C1 C2 -0.5(10) . . . . ?
Cu1 N1 C1 C2 -179.0(5) . . . . ?
N1 C1 C2 C3 -1.7(11) . . . . ?
C1 C2 C3 C4 2.7(11) . . . . ?
C2 C3 C4 C5 -1.7(12) . . . . ?
C1 N1 C5 C4 1.7(10) . . . . ?
Cu1 N1 C5 C4 -179.6(6) . . . . ?
C1 N1 C5 C6 177.8(6) . . . . ?
Cu1 N1 C5 C6 -3.5(7) . . . . ?
C3 C4 C5 N1 -0.6(12) . . . . ?
C3 C4 C5 C6 -176.3(7) . . . . ?
N3 N2 C6 C7 -0.1(8) . . . . ?
Cu1 N2 C6 C7 -175.8(4) . . . . ?
N3 N2 C6 C5 177.2(6) . . . . ?
Cu1 N2 C6 C5 1.4(7) . . . . ?
N1 C5 C6 C7 177.7(8) . . . . ?
C4 C5 C6 C7 -6.2(13) . . . . ?
N1 C5 C6 N2 1.4(8) . . . . ?
C4 C5 C6 N2 177.6(7) . . . . ?
N3 N4 C7 C6 1.0(8) . . . . ?
C8 N4 C7 C6 177.3(6) . . . . ?
N2 C6 C7 N4 -0.5(7) . . . . ?
C5 C6 C7 N4 -177.1(7) . . . . ?
N3 N4 C8 C9 82.9(7) . . . . ?
C7 N4 C8 C9 -93.1(8) . . . . ?
N4 C8 C9 C10 -88.5(7) . . . . ?
N4 C8 C9 C14 88.7(7) . . . . ?
C14 C9 C10 C11 1.1(10) . . . . ?
C8 C9 C10 C11 178.3(6) . . . . ?
C9 C10 C11 C12 0.6(10) . . . . ?
C10 C11 C12 C13 -2.0(9) . . . . ?
C10 C11 C12 C15 177.7(6) . . . . ?
C11 C12 C13 C14 1.7(9) . . . . ?
C15 C12 C13 C14 -178.0(6) . . . . ?
C12 C13 C14 C9 0.0(10) . . . . ?
C10 C9 C14 C13 -1.4(9) . . . . ?
C8 C9 C14 C13 -178.7(6) . . . . ?
C16 N5 C15 C12 95.2(8) . . . . ?
N6 N5 C15 C12 -82.7(7) . . . . ?
C13 C12 C15 N5 94.0(7) . . . . ?
C11 C12 C15 N5 -85.7(7) . . . . ?
N6 N5 C16 C17 -0.5(7) . . . . ?
C15 N5 C16 C17 -178.5(6) . . . . ?
N6 N7 C17 C16 0.5(7) . . . . ?
Cu2 N7 C17 C16 -179.9(4) . . . . ?
N6 N7 C17 C18 -179.8(6) . . . . ?
Cu2 N7 C17 C18 -0.1(7) . . . . ?
N5 C16 C17 N7 0.0(7) . . . . ?
N5 C16 C17 C18 -179.6(7) . . . . ?
C22 N8 C18 C19 -1.2(9) . . . . ?
Cu2 N8 C18 C19 179.7(5) . . . . ?
C22 N8 C18 C17 179.9(6) . . . . ?
Cu2 N8 C18 C17 0.8(7) . . . . ?
N7 C17 C18 N8 -0.5(9) . . . . ?
C16 C17 C18 N8 179.2(7) . . . . ?
N7 C17 C18 C19 -179.3(6) . . . . ?
C16 C17 C18 C19 0.4(12) . . . . ?
N8 C18 C19 C20 2.0(11) . . . . ?
C17 C18 C19 C20 -179.3(7) . . . . ?
C18 C19 C20 C21 -1.5(11) . . . . ?
C19 C20 C21 C22 0.3(11) . . . . ?
C18 N8 C22 C21 -0.1(10) . . . . ?
Cu2 N8 C22 C21 179.0(5) . . . . ?
C20 C21 C22 N8 0.5(11) . . . . ?
C27 N9 C23 C24 1.0(9) . . . . ?
Cu1 N9 C23 C24 -178.6(5) . . . . ?
N9 C23 C24 C25 -0.4(10) . . . . ?
C23 C24 C25 C26 -0.8(11) . . . . ?
C24 C25 C26 C27 1.4(11) . . . . ?
C23 N9 C27 C26 -0.4(10) . . . . ?
Cu1 N9 C27 C26 179.2(5) . . . . ?
C23 N9 C27 C28 179.5(6) . . . . ?
Cu1 N9 C27 C28 -0.9(7) . . . . ?
C25 C26 C27 N9 -0.8(11) . . . . ?
C25 C26 C27 C28 179.4(7) . . . . ?
N11 N10 C28 C29 -1.4(8) . . . . ?
Cu1 N10 C28 C29 -177.7(5) . . . . ?
N11 N10 C28 C27 -179.7(6) . . . . ?
Cu1 N10 C28 C27 4.0(7) . . . . ?
N9 C27 C28 N10 -2.0(9) . . . . ?
C26 C27 C28 N10 177.8(7) . . . . ?
N9 C27 C28 C29 -179.8(8) . . . . ?
C26 C27 C28 C29 0.1(13) . . . . ?
N11 N12 C29 C28 -0.7(8) . . . . ?
C30 N12 C29 C28 178.1(6) . . . . ?
N10 C28 C29 N12 1.2(8) . . . . ?
C27 C28 C29 N12 179.1(7) . . . . ?
N11 N12 C30 C31 85.8(8) . . . . ?
C29 N12 C30 C31 -92.9(8) . . . . ?
N12 C30 C31 C32 87.3(8) . . . . ?
N12 C30 C31 C36 -91.6(7) . . . . ?
C36 C31 C32 C33 1.5(10) . . . . ?
C30 C31 C32 C33 -177.4(6) . . . . ?
C31 C32 C33 C34 -0.8(10) . . . . ?
C32 C33 C34 C35 0.2(10) . . . . ?
C32 C33 C34 C37 -179.6(6) . . . . ?
C33 C34 C35 C36 -0.2(9) . . . . ?
C37 C34 C35 C36 179.6(6) . . . . ?
C32 C31 C36 C35 -1.4(10) . . . . ?
C30 C31 C36 C35 177.5(6) . . . . ?
C34 C35 C36 C31 0.8(9) . . . . ?
N14 N13 C37 C34 -85.9(7) . . . . ?
C38 N13 C37 C34 96.2(8) . . . . ?
C33 C34 C37 N13 95.5(7) . . . . ?
C35 C34 C37 N13 -84.3(7) . . . . ?
N14 N13 C38 C39 3.2(7) . . . . ?
C37 N13 C38 C39 -178.8(6) . . . . ?
N14 N15 C39 C38 0.7(7) . . . . ?
Cu2 N15 C39 C38 175.8(4) 1_454 . . . ?
N14 N15 C39 C40 -178.9(5) . . . . ?
Cu2 N15 C39 C40 -3.8(7) 1_454 . . . ?
N13 C38 C39 N15 -2.3(7) . . . . ?
N13 C38 C39 C40 177.2(7) . . . . ?
C44 N16 C40 C41 2.6(9) . . . . ?
Cu2 N16 C40 C41 -179.2(5) 1_454 . . . ?
C44 N16 C40 C39 179.1(5) . . . . ?
Cu2 N16 C40 C39 -2.7(7) 1_454 . . . ?
N15 C39 C40 N16 4.3(8) . . . . ?
C38 C39 C40 N16 -175.2(7) . . . . ?
N15 C39 C40 C41 -179.4(6) . . . . ?
C38 C39 C40 C41 1.2(12) . . . . ?
N16 C40 C41 C42 -2.2(10) . . . . ?
C39 C40 C41 C42 -178.2(6) . . . . ?
C40 C41 C42 C43 1.0(11) . . . . ?
C41 C42 C43 C44 -0.3(11) . . . . ?
C40 N16 C44 C43 -1.9(9) . . . . ?
Cu2 N16 C44 C43 -179.9(5) 1_454 . . . ?
C42 C43 C44 N16 0.8(11) . . . . ?
C46 N17 C45 O3 -179.1(8) . . . . ?
C47 N17 C45 O3 3.5(14) . . . . ?
C49 N18 C48 O4 -1.9(15) . . . . ?
C50 N18 C48 O4 179.4(9) . . . . ?
C53 N19 C51 O5 179.0(10) . . . . ?
C52 N19 C51 O5 5.1(16) . . . . ?
C56 N20 C54 O6 -3.0(19) . . . . ?
C55 N20 C54 O6 177.3(11) . . . . ?
C59 O7 C57 C58 -176.2(11) . . . . ?
C57 O7 C59 C60 -170.6(14) . . . . ?

loop_
_platon_squeeze_void_nr
_platon_squeeze_void_average_x
_platon_squeeze_void_average_y
_platon_squeeze_void_average_z
_platon_squeeze_void_volume
_platon_squeeze_void_count_electrons
_platon_squeeze_void_content
1 0.170 0.045 0.820 149 58 ' '
2 0.830 -0.045 0.180 149 59 ' '
3 0.170 0.455 0.320 149 56 ' '
4 0.830 0.545 0.680 149 59 ' '
